data_4072718
loop_
_publ_author_name
'Krempner, C.'
'Reinke, H.'
'Weichert, K.'

_publ_section_title
;
 Synthesis and Structure of Cyclic Aluminum Disiloxides
;
_journal_issue 6
_journal_name_full Organometallics
_journal_page_first 1386
_journal_paper_doi 10.1021/om060969h
_journal_volume 26
_journal_year 2007
_chemical_absolute_configuration ad
_chemical_formula_sum 'C40 H120 Al O4 Si20'
_chemical_formula_weight 1254.14
_chemical_name_systematic
; 
 Hydrogen-(2R*,3R*,7S*,8S*)-2,3,7,8-tetramethyl-2,3,7,8-tetrakis[tris
(trimethylsilyl)silyl]-5-aluminata-1,4,6,9-tetraoxa-2,3,7,8-tetrasila-
spiro[4.4]nonane 
;
_space_group_IT_number 92
_symmetry_cell_setting tetragonal
_symmetry_space_group_name_Hall 'P 4abw 2nw'
_symmetry_space_group_name_H-M 'P 41 21 2'
_atom_sites_solution_hydrogens geom
_atom_sites_solution_primary direct
_atom_sites_solution_secondary difmap
_audit_creation_method SHELXL-97
_cell_angle_alpha 90.00
_cell_angle_beta 90.00
_cell_angle_gamma 90.00
_cell_formula_units_Z 4
_cell_length_a 17.864(3)
_cell_length_b 17.864(3)
_cell_length_c 26.009(5)
_cell_measurement_reflns_used 6487
_cell_measurement_temperature 293(2)
_cell_measurement_theta_max 22.44
_cell_measurement_theta_min 2.41
_cell_volume 8300(3)
_computing_cell_refinement 'Bruker SMART'
_computing_data_collection 'Bruker SMART'
_computing_data_reduction 'Bruker SAINT'
_computing_molecular_graphics 'Bruker SHELXTL'
_computing_publication_material 'Bruker SHELXTL'
_computing_structure_refinement 'Bruker SHELXTL'
_computing_structure_solution 'Bruker SHELXTL'
_diffrn_ambient_temperature 293(2)
_diffrn_measured_fraction_theta_full 0.993
_diffrn_measured_fraction_theta_max 0.993
_diffrn_measurement_device_type 'Bruker X8Apex CCD'
_diffrn_measurement_method 'phi and omega scans'
_diffrn_radiation_monochromator graphite
_diffrn_radiation_source 'fine-focus sealed tube'
_diffrn_radiation_type MoK\a
_diffrn_radiation_wavelength 0.71073
_diffrn_reflns_av_R_equivalents 0.0380
_diffrn_reflns_av_sigmaI/netI 0.0368
_diffrn_reflns_limit_h_max 19
_diffrn_reflns_limit_h_min -15
_diffrn_reflns_limit_k_max 18
_diffrn_reflns_limit_k_min -16
_diffrn_reflns_limit_l_max 22
_diffrn_reflns_limit_l_min -27
_diffrn_reflns_number 24332
_diffrn_reflns_theta_full 22.48
_diffrn_reflns_theta_max 22.48
_diffrn_reflns_theta_min 2.67
_exptl_absorpt_coefficient_mu 0.342
_exptl_absorpt_correction_type none
_exptl_crystal_colour colorless
_exptl_crystal_density_diffrn 1.004
_exptl_crystal_description prism
_exptl_crystal_F_000 2740
_exptl_crystal_size_max 0.53
_exptl_crystal_size_mid 0.24
_exptl_crystal_size_min 0.22
_refine_diff_density_max 0.218
_refine_diff_density_min -0.284
_refine_diff_density_rms 0.057
_refine_ls_abs_structure_details 'Flack H D (1983), Acta Cryst. A39, 876-881'
_refine_ls_abs_structure_Flack 0.0(3)
_refine_ls_extinction_method none
_refine_ls_goodness_of_fit_ref 1.134
_refine_ls_hydrogen_treatment constr
_refine_ls_matrix_type full
_refine_ls_number_parameters 294
_refine_ls_number_reflns 5382
_refine_ls_number_restraints 0
_refine_ls_restrained_S_all 1.134
_refine_ls_R_factor_all 0.0780
_refine_ls_R_factor_gt 0.0654
_refine_ls_shift/su_max 0.003
_refine_ls_shift/su_mean 0.001
_refine_ls_structure_factor_coef Fsqd
_refine_ls_weighting_details 'calc w=1/[\s^2^(Fo^2^)+(0.0138P)^2^+23.1770P] where P=(Fo^2^+2Fc^2^)/3'
_refine_ls_weighting_scheme calc
_refine_ls_wR_factor_gt 0.1400
_refine_ls_wR_factor_ref 0.1455
_reflns_number_gt 4602
_reflns_number_total 5382
_reflns_threshold_expression >2sigma(I)
_cod_data_source_file om060969hsi20061022_102117.cif
_cod_data_source_block w303
_cod_depositor_comments
;
The following automatic conversions were performed:

'_symmetry_cell_setting' value 'Tetragonal' changed to 'tetragonal'
according to /home/saulius/struct/CIF-dictionaries/cif_core.dic
dictionary named 'cif_core.dic' version 2.4.1 from 2010-06-29.

Automatic conversion script
Id: cif_fix_values 1715 2011-07-08 13:25:40Z adriana 
;
_cod_original_cell_volume 8301(2)
_cod_original_sg_symbol_H-M 'P4(1)2(1)2 '
_cod_database_code 4072718

loop_
_symmetry_equiv_pos_as_xyz
'x, y, z'
'-x, -y, z+1/2'
'-y+1/2, x+1/2, z+1/4'
'y+1/2, -x+1/2, z+3/4'
'-x+1/2, y+1/2, -z+1/4'
'x+1/2, -y+1/2, -z+3/4'
'y, x, -z'
'-y, -x, -z+1/2'

loop_
_atom_site_label
_atom_site_type_symbol
_atom_site_fract_x
_atom_site_fract_y
_atom_site_fract_z
_atom_site_U_iso_or_equiv
_atom_site_adp_type
_atom_site_occupancy
_atom_site_symmetry_multiplicity
_atom_site_calc_flag
_atom_site_refinement_flags
Al1 Al 0.51680(11) 0.51680(11) 0.0000 0.0519(7) Uani 1 2 d S
Si1 Si 0.58154(11) 0.67621(11) -0.00110(8) 0.0523(5) Uani 1 1 d .
Si2 Si 0.56229(13) 0.75265(12) -0.07421(8) 0.0569(5) Uani 1 1 d .
Si3 Si 0.52071(14) 0.68018(14) -0.14377(8) 0.0720(7) Uani 1 1 d .
Si4 Si 0.6673(2) 0.82207(19) -0.09962(12) 0.1153(12) Uani 1 1 d .
Si5 Si 0.46892(17) 0.83952(14) -0.05113(10) 0.0818(8) Uani 1 1 d .
Si6 Si 0.40664(11) 0.40960(11) 0.04593(7) 0.0481(5) Uani 1 1 d .
Si7 Si 0.30023(12) 0.45509(12) 0.09087(8) 0.0568(6) Uani 1 1 d .
Si8 Si 0.32589(15) 0.43268(15) 0.17847(9) 0.0788(7) Uani 1 1 d .
Si9 Si 0.28968(16) 0.58437(15) 0.08071(11) 0.0880(9) Uani 1 1 d .
Si10 Si 0.18610(15) 0.3975(2) 0.06886(12) 0.1048(11) Uani 1 1 d .
O1 O 0.4751(3) 0.4729(2) 0.05263(15) 0.0500(11) Uani 1 1 d .
O2 O 0.5084(2) 0.6161(2) 0.00201(18) 0.0512(11) Uani 1 1 d .
C1 C 0.5794(6) 0.7373(4) 0.0573(3) 0.079(3) Uani 1 1 d .
H1A H 0.5873 0.7072 0.0874 0.119 Uiso 1 1 calc R
H1B H 0.5317 0.7617 0.0595 0.119 Uiso 1 1 calc R
H1C H 0.6183 0.7742 0.0548 0.119 Uiso 1 1 calc R
C2 C 0.5226(7) 0.7368(6) -0.2048(3) 0.124(4) Uani 1 1 d .
H2A H 0.5054 0.7064 -0.2329 0.186 Uiso 1 1 calc R
H2B H 0.5728 0.7532 -0.2115 0.186 Uiso 1 1 calc R
H2C H 0.4905 0.7795 -0.2012 0.186 Uiso 1 1 calc R
C3 C 0.5831(5) 0.5961(5) -0.1541(3) 0.087(3) Uani 1 1 d .
H3A H 0.5649 0.5675 -0.1827 0.131 Uiso 1 1 calc R
H3B H 0.5829 0.5654 -0.1237 0.131 Uiso 1 1 calc R
H3C H 0.6333 0.6125 -0.1610 0.131 Uiso 1 1 calc R
C4 C 0.4256(5) 0.6442(6) -0.1322(4) 0.111(4) Uani 1 1 d .
H4A H 0.4099 0.6149 -0.1612 0.166 Uiso 1 1 calc R
H4B H 0.3918 0.6855 -0.1276 0.166 Uiso 1 1 calc R
H4C H 0.4256 0.6137 -0.1019 0.166 Uiso 1 1 calc R
C5 C 0.7305(5) 0.7662(6) -0.1431(4) 0.121(4) Uani 1 1 d .
H5A H 0.7725 0.7964 -0.1531 0.181 Uiso 1 1 calc R
H5B H 0.7032 0.7511 -0.1732 0.181 Uiso 1 1 calc R
H5C H 0.7479 0.7226 -0.1252 0.181 Uiso 1 1 calc R
C6 C 0.7212(8) 0.8570(10) -0.0438(6) 0.223(9) Uani 1 1 d .
H6A H 0.7634 0.8853 -0.0558 0.334 Uiso 1 1 calc R
H6B H 0.7385 0.8153 -0.0237 0.334 Uiso 1 1 calc R
H6C H 0.6898 0.8883 -0.0231 0.334 Uiso 1 1 calc R
C7 C 0.6342(10) 0.9093(7) -0.1370(5) 0.212(8) Uani 1 1 d .
H7A H 0.6768 0.9381 -0.1475 0.318 Uiso 1 1 calc R
H7B H 0.6027 0.9393 -0.1153 0.318 Uiso 1 1 calc R
H7C H 0.6064 0.8939 -0.1668 0.318 Uiso 1 1 calc R
C8 C 0.5091(7) 0.9178(5) -0.0108(4) 0.135(5) Uani 1 1 d .
H8A H 0.4701 0.9523 -0.0019 0.203 Uiso 1 1 calc R
H8B H 0.5471 0.9435 -0.0301 0.203 Uiso 1 1 calc R
H8C H 0.5307 0.8974 0.0199 0.203 Uiso 1 1 calc R
C9 C 0.3942(5) 0.7922(5) -0.0138(4) 0.100(3) Uani 1 1 d .
H9A H 0.3565 0.8280 -0.0045 0.150 Uiso 1 1 calc R
H9B H 0.4153 0.7707 0.0168 0.150 Uiso 1 1 calc R
H9C H 0.3721 0.7533 -0.0343 0.150 Uiso 1 1 calc R
C10 C 0.4224(7) 0.8791(6) -0.1098(4) 0.130(4) Uani 1 1 d .
H10A H 0.3846 0.9142 -0.0996 0.195 Uiso 1 1 calc R
H10B H 0.3997 0.8392 -0.1292 0.195 Uiso 1 1 calc R
H10C H 0.4590 0.9039 -0.1308 0.195 Uiso 1 1 calc R
C11 C 0.4359(5) 0.3200(4) 0.0765(3) 0.073(2) Uani 1 1 d .
H11A H 0.4788 0.3005 0.0589 0.109 Uiso 1 1 calc R
H11B H 0.3956 0.2846 0.0745 0.109 Uiso 1 1 calc R
H11C H 0.4482 0.3289 0.1119 0.109 Uiso 1 1 calc R
C12 C 0.2660(7) 0.4909(7) 0.2223(4) 0.133(4) Uani 1 1 d .
H12A H 0.2781 0.4796 0.2575 0.200 Uiso 1 1 calc R
H12B H 0.2142 0.4798 0.2162 0.200 Uiso 1 1 calc R
H12C H 0.2750 0.5430 0.2158 0.200 Uiso 1 1 calc R
C13 C 0.4253(5) 0.4583(6) 0.1920(3) 0.110(4) Uani 1 1 d .
H13A H 0.4361 0.4493 0.2276 0.164 Uiso 1 1 calc R
H13B H 0.4329 0.5104 0.1844 0.164 Uiso 1 1 calc R
H13C H 0.4579 0.4285 0.1710 0.164 Uiso 1 1 calc R
C14 C 0.3093(6) 0.3320(6) 0.1963(3) 0.111(4) Uani 1 1 d .
H14A H 0.3199 0.3250 0.2322 0.166 Uiso 1 1 calc R
H14B H 0.3415 0.3004 0.1763 0.166 Uiso 1 1 calc R
H14C H 0.2580 0.3192 0.1897 0.166 Uiso 1 1 calc R
C15 C 0.3744(6) 0.6334(5) 0.1116(4) 0.115(4) Uani 1 1 d .
H15A H 0.3697 0.6866 0.1073 0.173 Uiso 1 1 calc R
H15B H 0.4196 0.6166 0.0952 0.173 Uiso 1 1 calc R
H15C H 0.3763 0.6216 0.1475 0.173 Uiso 1 1 calc R
C16 C 0.1985(7) 0.6194(6) 0.1115(5) 0.164(6) Uani 1 1 d .
H16A H 0.1947 0.6727 0.1071 0.246 Uiso 1 1 calc R
H16B H 0.1986 0.6076 0.1475 0.246 Uiso 1 1 calc R
H16C H 0.1565 0.5955 0.0953 0.246 Uiso 1 1 calc R
C17 C 0.2858(7) 0.6105(6) 0.0110(4) 0.128(4) Uani 1 1 d .
H17A H 0.2814 0.6638 0.0079 0.193 Uiso 1 1 calc R
H17B H 0.2433 0.5869 -0.0047 0.193 Uiso 1 1 calc R
H17C H 0.3308 0.5940 -0.0057 0.193 Uiso 1 1 calc R
C18 C 0.1982(9) 0.2973(7) 0.0550(7) 0.225(9) Uani 1 1 d .
H18A H 0.1506 0.2757 0.0463 0.338 Uiso 1 1 calc R
H18B H 0.2182 0.2726 0.0847 0.338 Uiso 1 1 calc R
H18C H 0.2320 0.2914 0.0266 0.338 Uiso 1 1 calc R
C19 C 0.1401(5) 0.4407(8) 0.0104(4) 0.161(6) Uani 1 1 d .
H19A H 0.0938 0.4153 0.0034 0.241 Uiso 1 1 calc R
H19B H 0.1728 0.4360 -0.0187 0.241 Uiso 1 1 calc R
H19C H 0.1302 0.4927 0.0168 0.241 Uiso 1 1 calc R
C20 C 0.1183(6) 0.4041(11) 0.1232(5) 0.207(9) Uani 1 1 d .
H20A H 0.0721 0.3806 0.1136 0.311 Uiso 1 1 calc R
H20B H 0.1093 0.4558 0.1312 0.311 Uiso 1 1 calc R
H20C H 0.1387 0.3793 0.1529 0.311 Uiso 1 1 calc R

loop_
_atom_site_aniso_label
_atom_site_aniso_U_11
_atom_site_aniso_U_22
_atom_site_aniso_U_33
_atom_site_aniso_U_23
_atom_site_aniso_U_13
_atom_site_aniso_U_12
Al1 0.0515(11) 0.0515(11) 0.0529(17) -0.0046(11) 0.0046(11) -0.0092(15)
Si1 0.0583(13) 0.0449(12) 0.0536(11) 0.0006(10) 0.0002(11) -0.0073(10)
Si2 0.0650(14) 0.0516(13) 0.0541(12) 0.0045(10) 0.0073(10) -0.0111(11)
Si3 0.0705(15) 0.0834(18) 0.0620(13) -0.0076(12) -0.0068(12) 0.0077(13)
Si4 0.123(3) 0.115(3) 0.108(2) 0.0051(19) 0.031(2) -0.062(2)
Si5 0.110(2) 0.0545(15) 0.0816(16) 0.0102(13) 0.0105(15) 0.0174(14)
Si6 0.0502(12) 0.0449(12) 0.0492(10) 0.0026(9) 0.0028(9) -0.0032(9)
Si7 0.0548(13) 0.0563(13) 0.0592(12) 0.0143(10) 0.0084(10) 0.0005(10)
Si8 0.0846(18) 0.0934(19) 0.0583(13) 0.0102(13) 0.0174(13) -0.0021(14)
Si9 0.100(2) 0.0675(17) 0.0966(19) 0.0197(15) 0.0332(16) 0.0251(15)
Si10 0.0604(17) 0.147(3) 0.108(2) 0.048(2) -0.0011(15) -0.0298(18)
O1 0.056(3) 0.049(3) 0.044(2) 0.001(2) 0.004(2) -0.009(2)
O2 0.052(3) 0.037(2) 0.065(3) -0.001(2) 0.014(3) -0.003(2)
C1 0.122(8) 0.057(5) 0.059(5) 0.002(4) -0.012(5) 0.001(5)
C2 0.165(11) 0.136(10) 0.071(6) 0.001(6) -0.019(7) 0.013(9)
C3 0.090(7) 0.096(7) 0.076(5) -0.026(5) 0.002(5) -0.004(5)
C4 0.067(6) 0.131(9) 0.135(9) -0.036(7) -0.024(6) 0.000(6)
C5 0.080(7) 0.172(12) 0.111(8) 0.032(8) 0.038(6) -0.014(7)
C6 0.177(15) 0.29(2) 0.204(15) -0.083(15) 0.012(12) -0.162(15)
C7 0.32(2) 0.110(11) 0.208(15) 0.077(11) 0.086(15) -0.055(13)
C8 0.199(13) 0.065(6) 0.142(10) -0.021(7) 0.020(10) 0.025(8)
C9 0.099(7) 0.087(7) 0.114(8) -0.006(6) 0.037(6) 0.023(6)
C10 0.174(12) 0.100(8) 0.116(8) 0.037(7) 0.007(9) 0.054(8)
C11 0.090(6) 0.047(5) 0.082(5) 0.011(4) -0.002(5) 0.005(4)
C12 0.153(11) 0.161(12) 0.086(7) -0.005(7) 0.031(7) 0.025(9)
C13 0.109(8) 0.146(10) 0.074(6) 0.000(6) -0.015(6) -0.041(7)
C14 0.120(9) 0.123(9) 0.090(7) 0.058(6) 0.001(6) -0.016(7)
C15 0.151(11) 0.075(7) 0.119(8) -0.008(6) 0.010(8) -0.004(7)
C16 0.168(13) 0.100(9) 0.225(15) 0.024(9) 0.068(11) 0.075(9)
C17 0.174(12) 0.080(7) 0.132(9) 0.049(7) 0.018(9) 0.028(7)
C18 0.27(2) 0.109(11) 0.30(2) 0.030(12) -0.106(17) -0.114(12)
C19 0.063(7) 0.269(18) 0.150(11) 0.080(12) -0.024(7) -0.039(9)
C20 0.061(7) 0.43(3) 0.136(11) 0.051(14) 0.017(7) -0.068(12)

loop_
_atom_type_symbol
_atom_type_description
_atom_type_scat_dispersion_real
_atom_type_scat_dispersion_imag
_atom_type_scat_source
C C 0.0033 0.0016 'International Tables Vol C Tables 4.2.6.8 and 6.1.1.4'
H H 0.0000 0.0000 'International Tables Vol C Tables 4.2.6.8 and 6.1.1.4'
O O 0.0106 0.0060 'International Tables Vol C Tables 4.2.6.8 and 6.1.1.4'
Al Al 0.0645 0.0514 'International Tables Vol C Tables 4.2.6.8 and 6.1.1.4'
Si Si 0.0817 0.0704 'International Tables Vol C Tables 4.2.6.8 and 6.1.1.4'

loop_
_geom_angle_atom_site_label_1
_geom_angle_atom_site_label_2
_geom_angle_atom_site_label_3
_geom_angle
_geom_angle_site_symmetry_1
_geom_angle_site_symmetry_3
O1 Al1 O1 103.4(3) . 7
O1 Al1 O2 112.9(2) . .
O1 Al1 O2 114.2(2) 7 .
O1 Al1 O2 114.2(2) . 7
O1 Al1 O2 112.9(2) 7 7
O2 Al1 O2 99.8(3) . 7
O2 Si1 C1 108.4(3) . .
O2 Si1 Si2 106.98(19) . .
C1 Si1 Si2 108.2(2) . .
O2 Si1 Si1 95.52(16) . 7
C1 Si1 Si1 114.0(3) . 7
Si2 Si1 Si1 122.00(13) . 7
Si4 Si2 Si3 109.15(13) . .
Si4 Si2 Si5 106.85(15) . .
Si3 Si2 Si5 109.63(13) . .
Si4 Si2 Si1 114.56(14) . .
Si3 Si2 Si1 110.32(11) . .
Si5 Si2 Si1 106.16(11) . .
C4 Si3 C2 110.0(5) . .
C4 Si3 C3 106.9(4) . .
C2 Si3 C3 107.2(5) . .
C4 Si3 Si2 111.0(3) . .
C2 Si3 Si2 110.4(3) . .
C3 Si3 Si2 111.2(3) . .
C6 Si4 C5 109.7(7) . .
C6 Si4 C7 106.4(8) . .
C5 Si4 C7 108.0(5) . .
C6 Si4 Si2 112.0(5) . .
C5 Si4 Si2 111.6(4) . .
C7 Si4 Si2 108.9(5) . .
C9 Si5 C10 106.2(5) . .
C9 Si5 C8 108.7(5) . .
C10 Si5 C8 110.0(5) . .
C9 Si5 Si2 110.0(3) . .
C10 Si5 Si2 110.7(4) . .
C8 Si5 Si2 111.1(4) . .
O1 Si6 C11 109.3(3) . .
O1 Si6 Si7 107.59(19) . .
C11 Si6 Si7 107.9(3) . .
O1 Si6 Si6 95.90(15) . 7
C11 Si6 Si6 113.7(3) . 7
Si7 Si6 Si6 121.14(13) . 7
Si9 Si7 Si10 109.58(14) . .
Si9 Si7 Si8 107.05(13) . .
Si10 Si7 Si8 109.21(12) . .
Si9 Si7 Si6 110.35(11) . .
Si10 Si7 Si6 115.09(14) . .
Si8 Si7 Si6 105.18(11) . .
C13 Si8 C12 106.9(5) . .
C13 Si8 C14 109.8(5) . .
C12 Si8 C14 106.8(5) . .
C13 Si8 Si7 109.0(3) . .
C12 Si8 Si7 112.5(4) . .
C14 Si8 Si7 111.7(3) . .
C17 Si9 C16 106.9(6) . .
C17 Si9 C15 108.6(5) . .
C16 Si9 C15 110.2(5) . .
C17 Si9 Si7 111.0(4) . .
C16 Si9 Si7 110.1(4) . .
C15 Si9 Si7 109.9(3) . .
C18 Si10 C20 106.7(8) . .
C18 Si10 C19 106.8(7) . .
C20 Si10 C19 107.5(6) . .
C18 Si10 Si7 111.8(5) . .
C20 Si10 Si7 110.5(4) . .
C19 Si10 Si7 113.2(4) . .
Si6 O1 Al1 122.3(2) . .
Si1 O2 Al1 124.4(3) . .
Si1 C1 H1A 109.5 . .
Si1 C1 H1B 109.5 . .
H1A C1 H1B 109.5 . .
Si1 C1 H1C 109.5 . .
H1A C1 H1C 109.5 . .
H1B C1 H1C 109.5 . .
Si3 C2 H2A 109.5 . .
Si3 C2 H2B 109.5 . .
H2A C2 H2B 109.5 . .
Si3 C2 H2C 109.5 . .
H2A C2 H2C 109.5 . .
H2B C2 H2C 109.5 . .
Si3 C3 H3A 109.5 . .
Si3 C3 H3B 109.5 . .
H3A C3 H3B 109.5 . .
Si3 C3 H3C 109.5 . .
H3A C3 H3C 109.5 . .
H3B C3 H3C 109.5 . .
Si3 C4 H4A 109.5 . .
Si3 C4 H4B 109.5 . .
H4A C4 H4B 109.5 . .
Si3 C4 H4C 109.5 . .
H4A C4 H4C 109.5 . .
H4B C4 H4C 109.5 . .
Si4 C5 H5A 109.5 . .
Si4 C5 H5B 109.5 . .
H5A C5 H5B 109.5 . .
Si4 C5 H5C 109.5 . .
H5A C5 H5C 109.5 . .
H5B C5 H5C 109.5 . .
Si4 C6 H6A 109.5 . .
Si4 C6 H6B 109.5 . .
H6A C6 H6B 109.5 . .
Si4 C6 H6C 109.5 . .
H6A C6 H6C 109.5 . .
H6B C6 H6C 109.5 . .
Si4 C7 H7A 109.5 . .
Si4 C7 H7B 109.5 . .
H7A C7 H7B 109.5 . .
Si4 C7 H7C 109.5 . .
H7A C7 H7C 109.5 . .
H7B C7 H7C 109.5 . .
Si5 C8 H8A 109.5 . .
Si5 C8 H8B 109.5 . .
H8A C8 H8B 109.5 . .
Si5 C8 H8C 109.5 . .
H8A C8 H8C 109.5 . .
H8B C8 H8C 109.5 . .
Si5 C9 H9A 109.5 . .
Si5 C9 H9B 109.5 . .
H9A C9 H9B 109.5 . .
Si5 C9 H9C 109.5 . .
H9A C9 H9C 109.5 . .
H9B C9 H9C 109.5 . .
Si5 C10 H10A 109.5 . .
Si5 C10 H10B 109.5 . .
H10A C10 H10B 109.5 . .
Si5 C10 H10C 109.5 . .
H10A C10 H10C 109.5 . .
H10B C10 H10C 109.5 . .
Si6 C11 H11A 109.5 . .
Si6 C11 H11B 109.5 . .
H11A C11 H11B 109.5 . .
Si6 C11 H11C 109.5 . .
H11A C11 H11C 109.5 . .
H11B C11 H11C 109.5 . .
Si8 C12 H12A 109.5 . .
Si8 C12 H12B 109.5 . .
H12A C12 H12B 109.5 . .
Si8 C12 H12C 109.5 . .
H12A C12 H12C 109.5 . .
H12B C12 H12C 109.5 . .
Si8 C13 H13A 109.5 . .
Si8 C13 H13B 109.5 . .
H13A C13 H13B 109.5 . .
Si8 C13 H13C 109.5 . .
H13A C13 H13C 109.5 . .
H13B C13 H13C 109.5 . .
Si8 C14 H14A 109.5 . .
Si8 C14 H14B 109.5 . .
H14A C14 H14B 109.5 . .
Si8 C14 H14C 109.5 . .
H14A C14 H14C 109.5 . .
H14B C14 H14C 109.5 . .
Si9 C15 H15A 109.5 . .
Si9 C15 H15B 109.5 . .
H15A C15 H15B 109.5 . .
Si9 C15 H15C 109.5 . .
H15A C15 H15C 109.5 . .
H15B C15 H15C 109.5 . .
Si9 C16 H16A 109.5 . .
Si9 C16 H16B 109.5 . .
H16A C16 H16B 109.5 . .
Si9 C16 H16C 109.5 . .
H16A C16 H16C 109.5 . .
H16B C16 H16C 109.5 . .
Si9 C17 H17A 109.5 . .
Si9 C17 H17B 109.5 . .
H17A C17 H17B 109.5 . .
Si9 C17 H17C 109.5 . .
H17A C17 H17C 109.5 . .
H17B C17 H17C 109.5 . .
Si10 C18 H18A 109.5 . .
Si10 C18 H18B 109.5 . .
H18A C18 H18B 109.5 . .
Si10 C18 H18C 109.5 . .
H18A C18 H18C 109.5 . .
H18B C18 H18C 109.5 . .
Si10 C19 H19A 109.5 . .
Si10 C19 H19B 109.5 . .
H19A C19 H19B 109.5 . .
Si10 C19 H19C 109.5 . .
H19A C19 H19C 109.5 . .
H19B C19 H19C 109.5 . .
Si10 C20 H20A 109.5 . .
Si10 C20 H20B 109.5 . .
H20A C20 H20B 109.5 . .
Si10 C20 H20C 109.5 . .
H20A C20 H20C 109.5 . .
H20B C20 H20C 109.5 . .

loop_
_geom_bond_atom_site_label_1
_geom_bond_atom_site_label_2
_geom_bond_distance
_geom_bond_site_symmetry_2
Al1 O1 1.745(4) .
Al1 O1 1.745(4) 7
Al1 O2 1.781(4) .
Al1 O2 1.781(4) 7
Si1 O2 1.694(4) .
Si1 C1 1.870(7) .
Si1 Si2 2.366(3) .
Si1 Si1 2.393(4) 7
Si2 Si4 2.344(3) .
Si2 Si3 2.345(3) .
Si2 Si5 2.356(3) .
Si3 C4 1.841(9) .
Si3 C2 1.883(10) .
Si3 C3 1.891(9) .
Si4 C6 1.850(12) .
Si4 C5 1.884(11) .
Si4 C7 1.930(14) .
Si5 C9 1.856(9) .
Si5 C10 1.877(10) .
Si5 C8 1.890(11) .
Si6 O1 1.674(4) .
Si6 C11 1.862(7) .
Si6 Si7 2.375(3) .
Si6 Si6 2.390(4) 7
Si7 Si9 2.332(3) .
Si7 Si10 2.354(4) .
Si7 Si8 2.358(3) .
Si8 C13 1.867(9) .
Si8 C12 1.878(10) .
Si8 C14 1.881(9) .
Si9 C17 1.872(10) .
Si9 C16 1.921(11) .
Si9 C15 1.925(11) .
Si10 C18 1.839(14) .
Si10 C20 1.865(11) .
Si10 C19 1.894(10) .
C1 H1A 0.9600 .
C1 H1B 0.9600 .
C1 H1C 0.9600 .
C2 H2A 0.9600 .
C2 H2B 0.9600 .
C2 H2C 0.9600 .
C3 H3A 0.9600 .
C3 H3B 0.9600 .
C3 H3C 0.9600 .
C4 H4A 0.9600 .
C4 H4B 0.9600 .
C4 H4C 0.9600 .
C5 H5A 0.9600 .
C5 H5B 0.9600 .
C5 H5C 0.9600 .
C6 H6A 0.9600 .
C6 H6B 0.9600 .
C6 H6C 0.9600 .
C7 H7A 0.9600 .
C7 H7B 0.9600 .
C7 H7C 0.9600 .
C8 H8A 0.9600 .
C8 H8B 0.9600 .
C8 H8C 0.9600 .
C9 H9A 0.9600 .
C9 H9B 0.9600 .
C9 H9C 0.9600 .
C10 H10A 0.9600 .
C10 H10B 0.9600 .
C10 H10C 0.9600 .
C11 H11A 0.9600 .
C11 H11B 0.9600 .
C11 H11C 0.9600 .
C12 H12A 0.9600 .
C12 H12B 0.9600 .
C12 H12C 0.9600 .
C13 H13A 0.9600 .
C13 H13B 0.9600 .
C13 H13C 0.9600 .
C14 H14A 0.9600 .
C14 H14B 0.9600 .
C14 H14C 0.9600 .
C15 H15A 0.9600 .
C15 H15B 0.9600 .
C15 H15C 0.9600 .
C16 H16A 0.9600 .
C16 H16B 0.9600 .
C16 H16C 0.9600 .
C17 H17A 0.9600 .
C17 H17B 0.9600 .
C17 H17C 0.9600 .
C18 H18A 0.9600 .
C18 H18B 0.9600 .
C18 H18C 0.9600 .
C19 H19A 0.9600 .
C19 H19B 0.9600 .
C19 H19C 0.9600 .
C20 H20A 0.9600 .
C20 H20B 0.9600 .
C20 H20C 0.9600 .

loop_
_geom_torsion_atom_site_label_1
_geom_torsion_atom_site_label_2
_geom_torsion_atom_site_label_3
_geom_torsion_atom_site_label_4
_geom_torsion
_geom_torsion_site_symmetry_1
O2 Si1 Si2 Si4 -166.3(2) .
C1 Si1 Si2 Si4 77.0(4) .
Si1 Si1 Si2 Si4 -58.31(16) 7
O2 Si1 Si2 Si3 -42.7(2) .
C1 Si1 Si2 Si3 -159.3(3) .
Si1 Si1 Si2 Si3 65.32(13) 7
O2 Si1 Si2 Si5 76.0(2) .
C1 Si1 Si2 Si5 -40.6(4) .
Si1 Si1 Si2 Si5 -175.97(10) 7
Si4 Si2 Si3 C4 -164.9(4) .
Si5 Si2 Si3 C4 -48.2(4) .
Si1 Si2 Si3 C4 68.4(4) .
Si4 Si2 Si3 C2 -42.7(4) .
Si5 Si2 Si3 C2 74.0(4) .
Si1 Si2 Si3 C2 -169.4(4) .
Si4 Si2 Si3 C3 76.2(3) .
Si5 Si2 Si3 C3 -167.1(3) .
Si1 Si2 Si3 C3 -50.5(3) .
Si3 Si2 Si4 C6 -162.0(7) .
Si5 Si2 Si4 C6 79.5(7) .
Si1 Si2 Si4 C6 -37.7(7) .
Si3 Si2 Si4 C5 -38.6(4) .
Si5 Si2 Si4 C5 -157.1(4) .
Si1 Si2 Si4 C5 85.7(4) .
Si3 Si2 Si4 C7 80.6(5) .
Si5 Si2 Si4 C7 -37.9(5) .
Si1 Si2 Si4 C7 -155.1(5) .
Si4 Si2 Si5 C9 -164.3(4) .
Si3 Si2 Si5 C9 77.6(4) .
Si1 Si2 Si5 C9 -41.6(4) .
Si4 Si2 Si5 C10 78.6(5) .
Si3 Si2 Si5 C10 -39.6(5) .
Si1 Si2 Si5 C10 -158.7(5) .
Si4 Si2 Si5 C8 -43.9(4) .
Si3 Si2 Si5 C8 -162.0(4) .
Si1 Si2 Si5 C8 78.8(4) .
O1 Si6 Si7 Si9 38.1(2) .
C11 Si6 Si7 Si9 156.0(3) .
Si6 Si6 Si7 Si9 -70.39(14) 7
O1 Si6 Si7 Si10 162.77(19) .
C11 Si6 Si7 Si10 -79.3(3) .
Si6 Si6 Si7 Si10 54.25(15) 7
O1 Si6 Si7 Si8 -77.0(2) .
C11 Si6 Si7 Si8 40.9(3) .
Si6 Si6 Si7 Si8 174.48(9) 7
Si9 Si7 Si8 C13 -74.6(4) .
Si10 Si7 Si8 C13 166.9(4) .
Si6 Si7 Si8 C13 42.8(4) .
Si9 Si7 Si8 C12 43.8(5) .
Si10 Si7 Si8 C12 -74.7(5) .
Si6 Si7 Si8 C12 161.2(4) .
Si9 Si7 Si8 C14 163.9(4) .
Si10 Si7 Si8 C14 45.4(4) .
Si6 Si7 Si8 C14 -78.7(4) .
Si10 Si7 Si9 C17 -71.5(4) .
Si8 Si7 Si9 C17 170.2(4) .
Si6 Si7 Si9 C17 56.2(4) .
Si10 Si7 Si9 C16 46.7(5) .
Si8 Si7 Si9 C16 -71.6(5) .
Si6 Si7 Si9 C16 174.5(5) .
Si10 Si7 Si9 C15 168.3(4) .
Si8 Si7 Si9 C15 50.0(4) .
Si6 Si7 Si9 C15 -64.0(4) .
Si9 Si7 Si10 C18 160.9(6) .
Si8 Si7 Si10 C18 -82.1(6) .
Si6 Si7 Si10 C18 35.9(6) .
Si9 Si7 Si10 C20 -80.5(6) .
Si8 Si7 Si10 C20 36.5(6) .
Si6 Si7 Si10 C20 154.5(6) .
Si9 Si7 Si10 C19 40.2(5) .
Si8 Si7 Si10 C19 157.2(5) .
Si6 Si7 Si10 C19 -84.8(5) .
C11 Si6 O1 Al1 122.2(4) .
Si7 Si6 O1 Al1 -120.8(3) .
Si6 Si6 O1 Al1 4.5(3) 7
O1 Al1 O1 Si6 -2.48(19) 7
O2 Al1 O1 Si6 121.4(3) .
O2 Al1 O1 Si6 -125.5(3) 7
C1 Si1 O2 Al1 -123.2(4) .
Si2 Si1 O2 Al1 120.3(3) .
Si1 Si1 O2 Al1 -5.6(3) 7
O1 Al1 O2 Si1 124.7(3) .
O1 Al1 O2 Si1 -117.6(3) 7
O2 Al1 O2 Si1 3.05(19) 7
